data_7126350
loop_
_publ_author_name
'Sathish Kumar, B.'
'Pati, Narendra N.'
'Jose, K. V. Jovan'
'Panda, Pradeepta K.'

_publ_section_title
;
 Synthetic access to calix[3]pyrroles via meso-expansion: hosts with
 diverse guest chemistry.
;
_journal_issue 42
_journal_name_full 'Chemical communications (Cambridge, England)'
_journal_page_first 5637
_journal_page_last 5640
_journal_paper_doi 10.1039/d0cc01447h
_journal_volume 56
_journal_year 2020
_chemical_formula_moiety 'C20 H25 N3, H2 O'
_chemical_formula_sum 'C20 H27 N3 O'
_chemical_formula_weight 325.44
_space_group_crystal_system monoclinic
_space_group_IT_number 14
_space_group_name_Hall '-P 2yn'
_space_group_name_H-M_alt 'P 1 21/n 1'
_atom_sites_solution_hydrogens mixed
_audit_creation_method SHELXL-2014/7
_audit_update_record
;
2019-09-20 deposited with the CCDC.	2020-04-06 downloaded from the CCDC.
;
_cell_angle_alpha 90
_cell_angle_beta 110.086(2)
_cell_angle_gamma 90
_cell_formula_units_Z 8
_cell_length_a 18.2435(15)
_cell_length_b 11.4952(9)
_cell_length_c 18.5875(12)
_cell_measurement_reflns_used 9743
_cell_measurement_temperature 123(2)
_cell_measurement_theta_max 25.71
_cell_measurement_theta_min 2.62
_cell_volume 3660.9(5)
_computing_cell_refinement 'Bruker SAINT'
_computing_data_collection 'Bruker APEX2'
_computing_data_reduction 'Bruker SAINT'
_computing_molecular_graphics 'Bruker SHELXTL'
_computing_publication_material 'Bruker SHELXTL'
_computing_structure_refinement 'SHELXL-2014/7 (Sheldrick, 2014)'
_computing_structure_solution 'SHELXS-97 (Sheldrick 2008)'
_diffrn_ambient_temperature 123(2)
_diffrn_measured_fraction_theta_full 0.997
_diffrn_measured_fraction_theta_max 0.996
_diffrn_measurement_device_type 'Bruker APEX-II CCD'
_diffrn_measurement_method '\f and \w scans'
_diffrn_radiation_type MoK\a
_diffrn_radiation_wavelength 0.71073
_diffrn_reflns_av_R_equivalents 0.0519
_diffrn_reflns_av_unetI/netI 0.0224
_diffrn_reflns_Laue_measured_fraction_full 0.997
_diffrn_reflns_Laue_measured_fraction_max 0.996
_diffrn_reflns_limit_h_max 22
_diffrn_reflns_limit_h_min -22
_diffrn_reflns_limit_k_max 13
_diffrn_reflns_limit_k_min -14
_diffrn_reflns_limit_l_max 22
_diffrn_reflns_limit_l_min -21
_diffrn_reflns_number 74905
_diffrn_reflns_point_group_measured_fraction_full 0.997
_diffrn_reflns_point_group_measured_fraction_max 0.996
_diffrn_reflns_theta_full 25.242
_diffrn_reflns_theta_max 25.737
_diffrn_reflns_theta_min 2.227
_exptl_absorpt_coefficient_mu 0.074
_exptl_absorpt_correction_T_max 0.7453
_exptl_absorpt_correction_T_min 0.6805
_exptl_absorpt_correction_type multi-scan
_exptl_absorpt_process_details 'SADABS 2014/5'
_exptl_crystal_colour colorless
_exptl_crystal_density_diffrn 1.181
_exptl_crystal_description block
_exptl_crystal_F_000 1408
_exptl_crystal_size_max 0.14
_exptl_crystal_size_mid 0.08
_exptl_crystal_size_min 0.06
_refine_diff_density_max 0.255
_refine_diff_density_min -0.212
_refine_diff_density_rms 0.037
_refine_ls_extinction_method none
_refine_ls_goodness_of_fit_ref 1.070
_refine_ls_hydrogen_treatment mixed
_refine_ls_matrix_type full
_refine_ls_number_parameters 481
_refine_ls_number_reflns 6968
_refine_ls_number_restraints 0
_refine_ls_restrained_S_all 1.070
_refine_ls_R_factor_all 0.0503
_refine_ls_R_factor_gt 0.0408
_refine_ls_shift/su_max 0.001
_refine_ls_shift/su_mean 0.000
_refine_ls_structure_factor_coef Fsqd
_refine_ls_weighting_details 'w=1/[\s^2^(Fo^2^)+(0.1000P)^2^+0.2653P] where P=(Fo^2^+2Fc^2^)/3'
_refine_ls_weighting_scheme calc
_refine_ls_wR_factor_gt 0.1304
_refine_ls_wR_factor_ref 0.1390
_reflns_Friedel_coverage 0.000
_reflns_number_gt 5919
_reflns_number_total 6968
_reflns_threshold_expression 'I > 2\s(I)'
_cod_data_source_file d0cc01447h2.cif
_cod_data_source_block rc3p
_cod_depositor_comments 'Adding full bibliography for 7126348--7126350.cif.'
_cod_original_sg_symbol_H-M 'P 21/n'
_cod_database_code 7126350
_shelx_shelxl_version_number 2014/7
_shelx_space_group_comment
;
The symmetry employed for this shelxl refinement is uniquely defined
by the following loop, which should always be used as a source of
symmetry information in preference to the above space-group names.
They are only intended as comments.
;

loop_
_space_group_symop_operation_xyz
'x, y, z'
'-x+1/2, y+1/2, -z+1/2'
'-x, -y, -z'
'x-1/2, -y-1/2, z-1/2'

loop_
_atom_site_label
_atom_site_type_symbol
_atom_site_fract_x
_atom_site_fract_y
_atom_site_fract_z
_atom_site_U_iso_or_equiv
_atom_site_adp_type
_atom_site_occupancy
_atom_site_site_symmetry_order
_atom_site_calc_flag
_atom_site_refinement_flags_posn
_atom_site_refinement_flags_adp
_atom_site_refinement_flags_occupancy
_atom_site_disorder_assembly
_atom_site_disorder_group
O1 O 0.26515(6) 0.49701(8) 0.75178(7) 0.0278(2) Uani 1 1 d . . . . .
O2 O 0.74260(7) 0.87405(8) 0.77126(6) 0.0295(2) Uani 1 1 d . . . . .
N5 N 0.65751(6) 0.63973(9) 0.74202(6) 0.0182(2) Uani 1 1 d . . . . .
N2 N 0.23210(6) 0.75896(10) 0.64664(6) 0.0230(3) Uani 1 1 d . . . . .
N6 N 0.81155(6) 0.56785(9) 0.85364(6) 0.0217(3) Uani 1 1 d . . . . .
N4 N 0.79169(6) 0.66100(10) 0.68408(6) 0.0221(3) Uani 1 1 d . . . . .
N3 N 0.15495(7) 0.68987(10) 0.75791(6) 0.0228(3) Uani 1 1 d . . . . .
N1 N 0.33678(7) 0.78516(11) 0.81073(7) 0.0286(3) Uani 1 1 d . . . . .
C28 C 0.62656(7) 0.59158(11) 0.67030(7) 0.0197(3) Uani 1 1 d . . . . .
C31 C 0.64625(7) 0.56794(11) 0.79641(7) 0.0198(3) Uani 1 1 d . . . . .
C24 C 0.73413(8) 0.61399(11) 0.62166(7) 0.0214(3) Uani 1 1 d . . . . .
C11 C 0.17098(8) 0.68681(12) 0.60914(7) 0.0229(3) Uani 1 1 d . . . . .
C35 C 0.77155(8) 0.62194(11) 0.89490(7) 0.0224(3) Uani 1 1 d . . . . .
C21 C 0.86287(8) 0.61023(11) 0.69498(8) 0.0243(3) Uani 1 1 d . . . . .
C10 C 0.20098(9) 0.59983(12) 0.57724(7) 0.0275(3) Uani 1 1 d . . . . .
H10 H 0.1723 0.5382 0.5462 0.033 Uiso 1 1 calc R U . . .
C15 C 0.10274(8) 0.74600(11) 0.69600(8) 0.0226(3) Uani 1 1 d . . . . .
C30 C 0.60356(8) 0.47491(11) 0.75802(8) 0.0243(3) Uani 1 1 d . . . . .
H30 H 0.5855 0.4118 0.7804 0.029 Uiso 1 1 calc R U . . .
C29 C 0.59094(8) 0.48958(11) 0.67850(8) 0.0238(3) Uani 1 1 d . . . . .
H29 H 0.5630 0.4382 0.6385 0.029 Uiso 1 1 calc R U . . .
C8 C 0.30140(8) 0.71678(11) 0.64321(8) 0.0234(3) Uani 1 1 d . . . . .
C38 C 0.88710(8) 0.60833(12) 0.87544(8) 0.0253(3) Uani 1 1 d . . . . .
C9 C 0.28279(9) 0.61817(12) 0.59885(8) 0.0279(3) Uani 1 1 d . . . . .
H9 H 0.3184 0.5705 0.5850 0.033 Uiso 1 1 calc R U . . .
C25 C 0.64786(8) 0.64039(11) 0.60396(7) 0.0224(3) Uani 1 1 d . . . . .
C23 C 0.77058(9) 0.53271(12) 0.59124(8) 0.0286(3) Uani 1 1 d . . . . .
H23 H 0.7462 0.4861 0.5473 0.034 Uiso 1 1 calc R U . . .
C16 C 0.07060(8) 0.83439(12) 0.72465(9) 0.0293(3) Uani 1 1 d . . . . .
H16 H 0.0324 0.8881 0.6953 0.035 Uiso 1 1 calc R U . . .
C4 C 0.38491(8) 0.73506(11) 0.77608(9) 0.0291(3) Uani 1 1 d . . . . .
C32 C 0.68586(8) 0.59530(12) 0.88062(7) 0.0235(3) Uani 1 1 d . . . . .
C40 C 0.93478(8) 0.63759(12) 0.76200(8) 0.0285(3) Uani 1 1 d . . . . .
H40A H 0.9353 0.7220 0.7726 0.034 Uiso 1 1 calc R U . . .
H40B H 0.9811 0.6203 0.7476 0.034 Uiso 1 1 calc R U . . .
C22 C 0.85085(9) 0.53070(12) 0.63697(8) 0.0299(3) Uani 1 1 d . . . . .
H22 H 0.8896 0.4826 0.6288 0.036 Uiso 1 1 calc R U . . .
C27 C 0.63095(9) 0.77208(12) 0.59441(8) 0.0274(3) Uani 1 1 d . . . . .
H27A H 0.5752 0.7858 0.5840 0.041 Uiso 1 1 calc R U . . .
H27B H 0.6454 0.8015 0.5516 0.041 Uiso 1 1 calc R U . . .
H27C H 0.6615 0.8126 0.6416 0.041 Uiso 1 1 calc R U . . .
C17 C 0.10414(9) 0.83188(12) 0.80539(9) 0.0319(3) Uani 1 1 d . . . . .
H17 H 0.0921 0.8830 0.8399 0.038 Uiso 1 1 calc R U . . .
C26 C 0.59933(9) 0.57819(13) 0.52972(8) 0.0319(3) Uani 1 1 d . . . . .
H26A H 0.6098 0.4944 0.5351 0.048 Uiso 1 1 calc R U . . .
H26B H 0.6136 0.6082 0.4869 0.048 Uiso 1 1 calc R U . . .
H26C H 0.5437 0.5922 0.5197 0.048 Uiso 1 1 calc R U . . .
C18 C 0.15703(9) 0.74269(12) 0.82505(8) 0.0268(3) Uani 1 1 d . . . . .
C33 C 0.64774(9) 0.70165(14) 0.90355(9) 0.0338(4) Uani 1 1 d . . . . .
H33A H 0.6747 0.7190 0.9579 0.051 Uiso 1 1 calc R U . . .
H33B H 0.5927 0.6849 0.8948 0.051 Uiso 1 1 calc R U . . .
H7N H 0.6516 0.7688 0.8726 0.051 Uiso 1 1 calc R U . . .
C36 C 0.82262(9) 0.69753(14) 0.94422(8) 0.0334(3) Uani 1 1 d . . . . .
H36 H 0.8114 0.7471 0.9800 0.040 Uiso 1 1 calc R U . . .
C1 C 0.34303(9) 0.72860(12) 0.87800(8) 0.0343(4) Uani 1 1 d . . . . .
C37 C 0.89522(9) 0.68845(14) 0.93230(9) 0.0361(4) Uani 1 1 d . . . . .
H37 H 0.9414 0.7305 0.9590 0.043 Uiso 1 1 calc R U . . .
C39 C 0.94263(8) 0.57066(13) 0.83652(9) 0.0306(3) Uani 1 1 d . . . . .
H39A H 0.9344 0.4868 0.8243 0.037 Uiso 1 1 calc R U . . .
H39B H 0.9966 0.5803 0.8728 0.037 Uiso 1 1 calc R U . . .
C12 C 0.09143(8) 0.70817(14) 0.61496(8) 0.0302(3) Uani 1 1 d . . . . .
C5 C 0.37883(8) 0.76606(12) 0.69496(9) 0.0302(3) Uani 1 1 d . . . . .
C6 C 0.38255(9) 0.89842(13) 0.68419(10) 0.0372(4) Uani 1 1 d . . . . .
H6A H 0.3388 0.9358 0.6943 0.056 Uiso 1 1 calc R U . . .
H6B H 0.3794 0.9151 0.6315 0.056 Uiso 1 1 calc R U . . .
H6C H 0.4318 0.9286 0.7199 0.056 Uiso 1 1 calc R U . . .
C3 C 0.42378(9) 0.64608(13) 0.82336(10) 0.0396(4) Uani 1 1 d . . . . .
H3 H 0.4615 0.5961 0.8150 0.047 Uiso 1 1 calc R U . . .
C19 C 0.21270(11) 0.70420(14) 0.90085(8) 0.0386(4) Uani 1 1 d . . . . .
H19A H 0.2192 0.6188 0.8994 0.046 Uiso 1 1 calc R U . . .
H19B H 0.1893 0.7211 0.9405 0.046 Uiso 1 1 calc R U . . .
C34 C 0.67828(10) 0.48992(14) 0.92867(9) 0.0395(4) Uani 1 1 d . . . . .
H34A H 0.7028 0.4219 0.9146 0.059 Uiso 1 1 calc R U . . .
H34B H 0.6229 0.4737 0.9188 0.059 Uiso 1 1 calc R U . . .
H34C H 0.7042 0.5071 0.9832 0.059 Uiso 1 1 calc R U . . .
C2 C 0.39750(10) 0.64229(13) 0.88684(9) 0.0437(4) Uani 1 1 d . . . . .
H2 H 0.4147 0.5891 0.9284 0.052 Uiso 1 1 calc R U . . .
C20 C 0.29463(11) 0.76168(14) 0.92519(8) 0.0418(4) Uani 1 1 d . . . . .
H20A H 0.2879 0.8472 0.9228 0.050 Uiso 1 1 calc R U . . .
H20B H 0.3236 0.7408 0.9792 0.050 Uiso 1 1 calc R U . . .
C7 C 0.44585(10) 0.70848(15) 0.67576(12) 0.0479(5) Uani 1 1 d . . . . .
H7A H 0.4959 0.7387 0.7101 0.072 Uiso 1 1 calc R U . . .
H7B H 0.4404 0.7259 0.6226 0.072 Uiso 1 1 calc R U . . .
H7C H 0.4440 0.6241 0.6824 0.072 Uiso 1 1 calc R U . . .
C13 C 0.04826(10) 0.8046(2) 0.55895(10) 0.0562(6) Uani 1 1 d . . . . .
H13A H -0.0020 0.8203 0.5653 0.084 Uiso 1 1 calc R U . . .
H13B H 0.0393 0.7793 0.5063 0.084 Uiso 1 1 calc R U . . .
H13C H 0.0800 0.8755 0.5696 0.084 Uiso 1 1 calc R U . . .
C14 C 0.04328(12) 0.5951(2) 0.59594(11) 0.0595(6) Uani 1 1 d . . . . .
H14A H 0.0699 0.5344 0.6327 0.089 Uiso 1 1 calc R U . . .
H14B H 0.0378 0.5698 0.5440 0.089 Uiso 1 1 calc R U . . .
H14C H -0.0085 0.6091 0.5990 0.089 Uiso 1 1 calc R U . . .
H5N H 0.6840(10) 0.7071(15) 0.7528(9) 0.028(4) Uiso 1 1 d . . . . .
H4N H 0.7856(10) 0.7160(16) 0.7151(10) 0.041(5) Uiso 1 1 d . . . . .
H3N H 0.1879(10) 0.6306(14) 0.7551(9) 0.028(4) Uiso 1 1 d . . . . .
H2N H 0.2292(10) 0.8189(16) 0.6770(10) 0.040(5) Uiso 1 1 d . . . . .
H6N H 0.7900(10) 0.5136(15) 0.8146(10) 0.036(4) Uiso 1 1 d . . . . .
H1N H 0.3042(11) 0.8479(16) 0.7951(10) 0.046(5) Uiso 1 1 d . . . . .
H3Z H 0.7242(15) 0.904(2) 0.8085(14) 0.084(8) Uiso 1 1 d . . . . .
H4Z H 0.7941(16) 0.889(2) 0.7891(14) 0.079(8) Uiso 1 1 d . . . . .
H1Z H 0.3099(14) 0.5190(18) 0.7839(13) 0.060(6) Uiso 1 1 d . . . . .
H2Z H 0.2733(16) 0.508(2) 0.7114(16) 0.094(9) Uiso 1 1 d . . . . .

loop_
_atom_site_aniso_label
_atom_site_aniso_U_11
_atom_site_aniso_U_22
_atom_site_aniso_U_33
_atom_site_aniso_U_23
_atom_site_aniso_U_13
_atom_site_aniso_U_12
O1 0.0259(6) 0.0241(5) 0.0350(6) -0.0024(4) 0.0125(5) -0.0033(4)
O2 0.0341(6) 0.0248(5) 0.0298(5) -0.0037(4) 0.0114(5) -0.0063(4)
N5 0.0185(6) 0.0176(5) 0.0199(5) -0.0012(4) 0.0081(4) -0.0029(4)
N2 0.0209(6) 0.0234(6) 0.0277(6) -0.0043(5) 0.0123(5) -0.0001(5)
N6 0.0205(6) 0.0204(5) 0.0243(6) -0.0012(4) 0.0077(5) 0.0002(4)
N4 0.0224(6) 0.0204(6) 0.0262(6) -0.0039(4) 0.0118(5) -0.0014(4)
N3 0.0288(6) 0.0209(6) 0.0211(6) 0.0009(4) 0.0117(5) 0.0038(5)
N1 0.0265(7) 0.0241(6) 0.0301(6) 0.0040(5) 0.0032(5) 0.0006(5)
C28 0.0164(6) 0.0215(6) 0.0206(6) -0.0030(5) 0.0058(5) 0.0002(5)
C31 0.0184(7) 0.0210(6) 0.0238(6) 0.0022(5) 0.0122(5) 0.0010(5)
C24 0.0262(7) 0.0218(6) 0.0190(6) -0.0012(5) 0.0113(5) -0.0047(5)
C11 0.0246(7) 0.0280(7) 0.0163(6) 0.0020(5) 0.0072(5) -0.0036(5)
C35 0.0258(7) 0.0238(7) 0.0180(6) 0.0024(5) 0.0079(5) 0.0021(5)
C21 0.0240(7) 0.0209(6) 0.0347(7) 0.0022(5) 0.0187(6) -0.0021(5)
C10 0.0390(9) 0.0239(7) 0.0181(6) -0.0014(5) 0.0077(6) -0.0023(6)
C15 0.0183(7) 0.0256(7) 0.0258(7) 0.0038(5) 0.0103(5) -0.0018(5)
C30 0.0242(7) 0.0208(6) 0.0332(7) -0.0016(5) 0.0167(6) -0.0049(5)
C29 0.0204(7) 0.0237(7) 0.0286(7) -0.0075(5) 0.0100(6) -0.0061(5)
C8 0.0225(7) 0.0232(7) 0.0295(7) 0.0043(5) 0.0152(6) 0.0040(5)
C38 0.0187(7) 0.0278(7) 0.0263(7) 0.0023(5) 0.0036(6) 0.0006(5)
C9 0.0378(9) 0.0262(7) 0.0246(7) 0.0013(5) 0.0170(6) 0.0098(6)
C25 0.0245(7) 0.0238(7) 0.0189(6) -0.0018(5) 0.0074(5) -0.0031(5)
C23 0.0355(8) 0.0296(7) 0.0278(7) -0.0081(6) 0.0202(6) -0.0062(6)
C16 0.0205(7) 0.0259(7) 0.0454(8) 0.0049(6) 0.0164(6) 0.0021(6)
C4 0.0179(7) 0.0210(7) 0.0413(8) -0.0017(6) 0.0013(6) -0.0021(5)
C32 0.0253(7) 0.0268(7) 0.0218(7) 0.0020(5) 0.0125(6) -0.0014(5)
C40 0.0195(7) 0.0270(7) 0.0427(8) -0.0008(6) 0.0153(6) -0.0016(5)
C22 0.0305(8) 0.0266(7) 0.0424(8) -0.0054(6) 0.0251(7) -0.0015(6)
C27 0.0324(8) 0.0269(7) 0.0210(6) 0.0036(5) 0.0067(6) 0.0017(6)
C17 0.0390(9) 0.0257(7) 0.0419(8) -0.0089(6) 0.0278(7) -0.0046(6)
C26 0.0340(8) 0.0367(8) 0.0214(7) -0.0049(6) 0.0049(6) -0.0072(6)
C18 0.0383(8) 0.0241(7) 0.0243(7) -0.0027(5) 0.0189(6) -0.0065(6)
C33 0.0320(8) 0.0434(9) 0.0318(8) -0.0091(6) 0.0184(7) -0.0012(7)
C36 0.0331(9) 0.0408(8) 0.0245(7) -0.0097(6) 0.0077(6) -0.0011(7)
C1 0.0393(9) 0.0269(7) 0.0233(7) 0.0024(6) -0.0064(6) -0.0097(6)
C37 0.0253(8) 0.0456(9) 0.0318(8) -0.0095(7) 0.0025(6) -0.0079(7)
C39 0.0188(7) 0.0320(7) 0.0393(8) 0.0008(6) 0.0079(6) 0.0031(6)
C12 0.0204(7) 0.0476(9) 0.0219(7) 0.0000(6) 0.0064(6) -0.0052(6)
C5 0.0206(7) 0.0244(7) 0.0490(9) 0.0000(6) 0.0165(7) 0.0006(6)
C6 0.0314(9) 0.0281(8) 0.0589(10) 0.0027(7) 0.0242(8) -0.0048(6)
C3 0.0246(8) 0.0257(7) 0.0512(10) -0.0011(7) -0.0091(7) 0.0008(6)
C19 0.0598(11) 0.0364(8) 0.0212(7) 0.0017(6) 0.0163(7) -0.0073(8)
C34 0.0456(10) 0.0442(9) 0.0304(8) 0.0118(7) 0.0154(7) -0.0094(7)
C2 0.0454(10) 0.0271(8) 0.0353(9) 0.0048(6) -0.0160(7) -0.0055(7)
C20 0.0632(12) 0.0354(8) 0.0180(7) 0.0004(6) 0.0027(7) -0.0105(8)
C7 0.0260(9) 0.0444(10) 0.0807(13) 0.0000(9) 0.0279(9) 0.0061(7)
C13 0.0287(9) 0.1056(17) 0.0326(9) 0.0253(10) 0.0083(7) 0.0252(10)
C14 0.0483(12) 0.0908(15) 0.0463(10) -0.0354(10) 0.0253(9) -0.0431(11)

loop_
_atom_type_symbol
_atom_type_description
_atom_type_scat_dispersion_real
_atom_type_scat_dispersion_imag
_atom_type_scat_source
C C 0.0033 0.0016 'International Tables Vol C Tables 4.2.6.8 and 6.1.1.4'
H H 0.0000 0.0000 'International Tables Vol C Tables 4.2.6.8 and 6.1.1.4'
N N 0.0061 0.0033 'International Tables Vol C Tables 4.2.6.8 and 6.1.1.4'
O O 0.0106 0.0060 'International Tables Vol C Tables 4.2.6.8 and 6.1.1.4'

loop_
_geom_angle_atom_site_label_1
_geom_angle_atom_site_label_2
_geom_angle_atom_site_label_3
_geom_angle
_geom_angle_site_symmetry_1
_geom_angle_site_symmetry_3
_geom_angle_publ_flag
H1Z O1 H2Z 99(2) . . ?
H3Z O2 H4Z 105(2) . . ?
C28 N5 C31 110.90(11) . . ?
C28 N5 H5N 125.1(10) . . ?
C31 N5 H5N 124.0(10) . . ?
C11 N2 C8 111.27(11) . . ?
C11 N2 H2N 124.5(11) . . ?
C8 N2 H2N 123.3(12) . . ?
C35 N6 C38 110.63(11) . . ?
C35 N6 H6N 124.9(10) . . ?
C38 N6 H6N 124.4(10) . . ?
C21 N4 C24 111.44(11) . . ?
C21 N4 H4N 121.9(12) . . ?
C24 N4 H4N 126.6(12) . . ?
C18 N3 C15 110.30(11) . . ?
C18 N3 H3N 124.2(10) . . ?
C15 N3 H3N 125.2(10) . . ?
C1 N1 C4 111.01(13) . . ?
C1 N1 H1N 120.1(12) . . ?
C4 N1 H1N 128.9(12) . . ?
N5 C28 C29 106.78(11) . . ?
N5 C28 C25 120.26(11) . . ?
C29 C28 C25 131.81(11) . . ?
C30 C31 N5 106.70(11) . . ?
C30 C31 C32 133.18(12) . . ?
N5 C31 C32 119.79(11) . . ?
C23 C24 N4 106.01(12) . . ?
C23 C24 C25 130.97(12) . . ?
N4 C24 C25 122.34(11) . . ?
C10 C11 N2 106.59(12) . . ?
C10 C11 C12 133.32(13) . . ?
N2 C11 C12 119.87(12) . . ?
C36 C35 N6 106.90(12) . . ?
C36 C35 C32 131.68(12) . . ?
N6 C35 C32 121.40(11) . . ?
C22 C21 N4 106.22(12) . . ?
C22 C21 C40 130.56(13) . . ?
N4 C21 C40 123.12(12) . . ?
C11 C10 C9 107.84(12) . . ?
C11 C10 H10 126.1 . . ?
C9 C10 H10 126.1 . . ?
C16 C15 N3 106.77(12) . . ?
C16 C15 C12 132.12(13) . . ?
N3 C15 C12 121.09(12) . . ?
C31 C30 C29 107.94(11) . . ?
C31 C30 H30 126.0 . . ?
C29 C30 H30 126.0 . . ?
C28 C29 C30 107.57(11) . . ?
C28 C29 H29 126.2 . . ?
C30 C29 H29 126.2 . . ?
C9 C8 N2 106.08(12) . . ?
C9 C8 C5 132.21(13) . . ?
N2 C8 C5 120.58(12) . . ?
C37 C38 N6 106.62(12) . . ?
C37 C38 C39 130.92(14) . . ?
N6 C38 C39 122.35(12) . . ?
C8 C9 C10 108.12(12) . . ?
C8 C9 H9 125.9 . . ?
C10 C9 H9 125.9 . . ?
C28 C25 C24 106.49(10) . . ?
C28 C25 C26 109.12(11) . . ?
C24 C25 C26 109.57(11) . . ?
C28 C25 C27 111.01(10) . . ?
C24 C25 C27 111.78(11) . . ?
C26 C25 C27 108.81(11) . . ?
C24 C23 C22 108.06(12) . . ?
C24 C23 H23 126.0 . . ?
C22 C23 H23 126.0 . . ?
C15 C16 C17 108.11(13) . . ?
C15 C16 H16 125.9 . . ?
C17 C16 H16 125.9 . . ?
C3 C4 N1 106.44(14) . . ?
C3 C4 C5 130.96(14) . . ?
N1 C4 C5 121.67(12) . . ?
C31 C32 C35 108.57(10) . . ?
C31 C32 C33 110.54(11) . . ?
C35 C32 C33 109.06(11) . . ?
C31 C32 C34 109.27(11) . . ?
C35 C32 C34 110.38(12) . . ?
C33 C32 C34 109.01(12) . . ?
C21 C40 C39 115.15(11) . . ?
C21 C40 H40A 108.5 . . ?
C39 C40 H40A 108.5 . . ?
C21 C40 H40B 108.5 . . ?
C39 C40 H40B 108.5 . . ?
H40A C40 H40B 107.5 . . ?
C21 C22 C23 108.26(12) . . ?
C21 C22 H22 125.9 . . ?
C23 C22 H22 125.9 . . ?
C25 C27 H27A 109.5 . . ?
C25 C27 H27B 109.5 . . ?
H27A C27 H27B 109.5 . . ?
C25 C27 H27C 109.5 . . ?
H27A C27 H27C 109.5 . . ?
H27B C27 H27C 109.5 . . ?
C18 C17 C16 107.90(12) . . ?
C18 C17 H17 126.1 . . ?
C16 C17 H17 126.1 . . ?
C25 C26 H26A 109.5 . . ?
C25 C26 H26B 109.5 . . ?
H26A C26 H26B 109.5 . . ?
C25 C26 H26C 109.5 . . ?
H26A C26 H26C 109.5 . . ?
H26B C26 H26C 109.5 . . ?
C17 C18 N3 106.91(12) . . ?
C17 C18 C19 131.50(13) . . ?
N3 C18 C19 121.52(13) . . ?
C32 C33 H33A 109.5 . . ?
C32 C33 H33B 109.5 . . ?
H33A C33 H33B 109.5 . . ?
C32 C33 H7N 109.5 . . ?
H33A C33 H7N 109.5 . . ?
H33B C33 H7N 109.5 . . ?
C35 C36 C37 107.78(13) . . ?
C35 C36 H36 126.1 . . ?
C37 C36 H36 126.1 . . ?
C2 C1 N1 106.27(15) . . ?
C2 C1 C20 131.59(14) . . ?
N1 C1 C20 122.12(14) . . ?
C38 C37 C36 108.06(13) . . ?
C38 C37 H37 126.0 . . ?
C36 C37 H37 126.0 . . ?
C38 C39 C40 114.76(12) . . ?
C38 C39 H39A 108.6 . . ?
C40 C39 H39A 108.6 . . ?
C38 C39 H39B 108.6 . . ?
C40 C39 H39B 108.6 . . ?
H39A C39 H39B 107.6 . . ?
C11 C12 C15 108.18(11) . . ?
C11 C12 C13 110.45(12) . . ?
C15 C12 C13 109.25(13) . . ?
C11 C12 C14 109.41(14) . . ?
C15 C12 C14 110.07(12) . . ?
C13 C12 C14 109.47(15) . . ?
C4 C5 C8 106.06(11) . . ?
C4 C5 C7 109.73(13) . . ?
C8 C5 C7 109.48(13) . . ?
C4 C5 C6 111.73(13) . . ?
C8 C5 C6 111.05(12) . . ?
C7 C5 C6 108.75(12) . . ?
C5 C6 H6A 109.5 . . ?
C5 C6 H6B 109.5 . . ?
H6A C6 H6B 109.5 . . ?
C5 C6 H6C 109.5 . . ?
H6A C6 H6C 109.5 . . ?
H6B C6 H6C 109.5 . . ?
C4 C3 C2 107.86(15) . . ?
C4 C3 H3 126.1 . . ?
C2 C3 H3 126.1 . . ?
C18 C19 C20 115.06(12) . . ?
C18 C19 H19A 108.5 . . ?
C20 C19 H19A 108.5 . . ?
C18 C19 H19B 108.5 . . ?
C20 C19 H19B 108.5 . . ?
H19A C19 H19B 107.5 . . ?
C32 C34 H34A 109.5 . . ?
C32 C34 H34B 109.5 . . ?
H34A C34 H34B 109.5 . . ?
C32 C34 H34C 109.5 . . ?
H34A C34 H34C 109.5 . . ?
H34B C34 H34C 109.5 . . ?
C1 C2 C3 108.40(14) . . ?
C1 C2 H2 125.8 . . ?
C3 C2 H2 125.8 . . ?
C1 C20 C19 115.16(13) . . ?
C1 C20 H20A 108.5 . . ?
C19 C20 H20A 108.5 . . ?
C1 C20 H20B 108.5 . . ?
C19 C20 H20B 108.5 . . ?
H20A C20 H20B 107.5 . . ?
C5 C7 H7A 109.5 . . ?
C5 C7 H7B 109.5 . . ?
H7A C7 H7B 109.5 . . ?
C5 C7 H7C 109.5 . . ?
H7A C7 H7C 109.5 . . ?
H7B C7 H7C 109.5 . . ?
C12 C13 H13A 109.5 . . ?
C12 C13 H13B 109.5 . . ?
H13A C13 H13B 109.5 . . ?
C12 C13 H13C 109.5 . . ?
H13A C13 H13C 109.5 . . ?
H13B C13 H13C 109.5 . . ?
C12 C14 H14A 109.5 . . ?
C12 C14 H14B 109.5 . . ?
H14A C14 H14B 109.5 . . ?
C12 C14 H14C 109.5 . . ?
H14A C14 H14C 109.5 . . ?
H14B C14 H14C 109.5 . . ?

loop_
_geom_bond_atom_site_label_1
_geom_bond_atom_site_label_2
_geom_bond_distance
_geom_bond_site_symmetry_2
_geom_bond_publ_flag
O1 H1Z 0.87(2) . ?
O1 H2Z 0.82(3) . ?
O2 H3Z 0.93(3) . ?
O2 H4Z 0.90(3) . ?
N5 C28 1.3731(16) . ?
N5 C31 1.3740(16) . ?
N5 H5N 0.898(17) . ?
N2 C11 1.3722(17) . ?
N2 C8 1.3759(17) . ?
N2 H2N 0.903(18) . ?
N6 C35 1.3752(17) . ?
N6 C38 1.3772(17) . ?
N6 H6N 0.935(18) . ?
N4 C21 1.3737(18) . ?
N4 C24 1.3798(17) . ?
N4 H4N 0.887(19) . ?
N3 C18 1.3765(17) . ?
N3 C15 1.3766(17) . ?
N3 H3N 0.922(17) . ?
N1 C1 1.3789(19) . ?
N1 C4 1.380(2) . ?
N1 H1N 0.92(2) . ?
C28 C29 1.3742(18) . ?
C28 C25 1.5216(17) . ?
C31 C30 1.3703(18) . ?
C31 C32 1.5147(18) . ?
C24 C23 1.3759(19) . ?
C24 C25 1.5238(19) . ?
C11 C10 1.3689(19) . ?
C11 C12 1.5119(19) . ?
C35 C36 1.370(2) . ?
C35 C32 1.5242(19) . ?
C21 C22 1.3726(19) . ?
C21 C40 1.500(2) . ?
C10 C9 1.422(2) . ?
C10 H10 0.9500 . ?
C15 C16 1.369(2) . ?
C15 C12 1.5125(19) . ?
C30 C29 1.4257(19) . ?
C30 H30 0.9500 . ?
C29 H29 0.9500 . ?
C8 C9 1.3739(19) . ?
C8 C5 1.519(2) . ?
C38 C37 1.371(2) . ?
C38 C39 1.497(2) . ?
C9 H9 0.9500 . ?
C25 C26 1.5363(18) . ?
C25 C27 1.5429(19) . ?
C23 C22 1.419(2) . ?
C23 H23 0.9500 . ?
C16 C17 1.413(2) . ?
C16 H16 0.9500 . ?
C4 C3 1.376(2) . ?
C4 C5 1.516(2) . ?
C32 C33 1.5374(19) . ?
C32 C34 1.5391(19) . ?
C40 C39 1.548(2) . ?
C40 H40A 0.9900 . ?
C40 H40B 0.9900 . ?
C22 H22 0.9500 . ?
C27 H27A 0.9800 . ?
C27 H27B 0.9800 . ?
C27 H27C 0.9800 . ?
C17 C18 1.369(2) . ?
C17 H17 0.9500 . ?
C26 H26A 0.9800 . ?
C26 H26B 0.9800 . ?
C26 H26C 0.9800 . ?
C18 C19 1.493(2) . ?
C33 H33A 0.9800 . ?
C33 H33B 0.9800 . ?
C33 H7N 0.9800 . ?
C36 C37 1.420(2) . ?
C36 H36 0.9500 . ?
C1 C2 1.374(2) . ?
C1 C20 1.492(2) . ?
C37 H37 0.9500 . ?
C39 H39A 0.9900 . ?
C39 H39B 0.9900 . ?
C12 C13 1.539(2) . ?
C12 C14 1.540(2) . ?
C5 C7 1.536(2) . ?
C5 C6 1.539(2) . ?
C6 H6A 0.9800 . ?
C6 H6B 0.9800 . ?
C6 H6C 0.9800 . ?
C3 C2 1.419(3) . ?
C3 H3 0.9500 . ?
C19 C20 1.553(2) . ?
C19 H19A 0.9900 . ?
C19 H19B 0.9900 . ?
C34 H34A 0.9800 . ?
C34 H34B 0.9800 . ?
C34 H34C 0.9800 . ?
C2 H2 0.9500 . ?
C20 H20A 0.9900 . ?
C20 H20B 0.9900 . ?
C7 H7A 0.9800 . ?
C7 H7B 0.9800 . ?
C7 H7C 0.9800 . ?
C13 H13A 0.9800 . ?
C13 H13B 0.9800 . ?
C13 H13C 0.9800 . ?
C14 H14A 0.9800 . ?
C14 H14B 0.9800 . ?
C14 H14C 0.9800 . ?
